data_9016108
loop_
_publ_author_name
'Averbuch-Pouchot M'
'Durif, A.'
'Tordjman, I.'

_publ_section_title
;
 Cadmium trimetaphosphate tetradecahydrate, Cd3(P3O9)2(H2O)14
 _cod_database_code 1007056
;
_journal_name_full 'Crystal Structure Communications'
_journal_page_first 89
_journal_page_last 90
_journal_volume 2
_journal_year 1973
_chemical_formula_sum 'Cd O8 P2'
_space_group_IT_number 147
_symmetry_space_group_name_Hall '-P 3'
_symmetry_space_group_name_H-M 'P -3'
_cell_angle_alpha 90
_cell_angle_beta 90
_cell_angle_gamma 120
_cell_length_a 12.228
_cell_length_b 12.228
_cell_length_c 5.451
_cell_formula_units_Z 3
_cell_volume 705.859
_database_code_amcsd 0012327
_exptl_crystal_density_diffrn 2.134
_cod_duplicate_entry 1007056
_cod_original_formula_sum 'Cd P2 O8'
_cod_database_code 9016108
_amcsd_formula_title Cd3(P3O9)2(H2O)14

loop_
_space_group_symop_operation_xyz
x,y,z
y,-x+y,-z
-x+y,-x,z
-x,-y,-z
-y,x-y,z
x-y,x,-z

loop_
_atom_site_label
_atom_site_fract_x
_atom_site_fract_y
_atom_site_fract_z
Cd1 0.50000 0.50000 0.00000
P1 0.64500 0.45780 0.49030
O1 0.54070 0.31350 0.53110
O2 0.64160 0.48430 0.22190
O3 0.62630 0.53480 0.66840
O4 0.61770 0.71550 0.01020

loop_
_cod_related_entry_id
_cod_related_entry_database
_cod_related_entry_code
1 AMCSD 0012327
